data_1502506
loop_
_publ_author_name
'Zhong, Cheng'
'Wang, Yikai'
'Hung, Alvin W.'
'Schreiber, Stuart L.'
'Young, Damian W.'

_publ_section_title
;
 Diastereoselective control of intramolecular aza-Michael reactions using
 achiral catalysts.
;
_journal_issue 20
_journal_name_full 'Organic letters'
_journal_page_first 5556
_journal_page_last 5559
_journal_paper_doi 10.1021/ol202276h
_journal_volume 13
_journal_year 2011
_chemical_absolute_configuration ad
_chemical_formula_sum 'C14 H20 Cl N O3 S'
_chemical_formula_weight 317.82
_chemical_name_systematic
; 
 ? 
;
_space_group_IT_number 5
_symmetry_cell_setting monoclinic
_symmetry_space_group_name_Hall 'C 2y'
_symmetry_space_group_name_H-M 'C 1 2 1'
_atom_sites_solution_hydrogens geom
_atom_sites_solution_primary direct
_atom_sites_solution_secondary difmap
_audit_creation_method SHELXL-97
_cell_angle_alpha 90.00
_cell_angle_beta 104.050(3)
_cell_angle_gamma 90.00
_cell_formula_units_Z 4
_cell_length_a 23.5483(11)
_cell_length_b 5.9268(3)
_cell_length_c 11.3734(5)
_cell_measurement_reflns_used 8666
_cell_measurement_temperature 100(2)
_cell_measurement_theta_max 28.6
_cell_measurement_theta_min 2.23
_cell_volume 1539.85(13)
_computing_cell_refinement 'SAINT 7.46A (Bruker-AXS, 2009)'
_computing_data_collection 'APEX2 v2009.3.0 (Bruker-AXS, 2009)'
_computing_data_reduction 'SAINT 7.46A (Bruker-AXS, 2009)'
_computing_molecular_graphics 'Bruker SHELXTL'
_computing_publication_material 'Bruker SHELXTL'
_computing_structure_refinement 'SHELXL-97 (Sheldrick, 2008)'
_computing_structure_solution 'SHELXS-97 (Sheldrick, 2008)'
_diffrn_ambient_temperature 100(2)
_diffrn_measured_fraction_theta_full 0.989
_diffrn_measured_fraction_theta_max 0.989
_diffrn_measurement_device_type
;
Bruker D8 goniometer with CCD area detector  
;
_diffrn_measurement_method 'omega and phi scans'
_diffrn_radiation_monochromator graphite
_diffrn_radiation_source 'fine-focus sealed tube'
_diffrn_radiation_type MoK\a
_diffrn_radiation_wavelength 0.71073
_diffrn_reflns_av_R_equivalents 0.0385
_diffrn_reflns_av_sigmaI/netI 0.0396
_diffrn_reflns_limit_h_max 31
_diffrn_reflns_limit_h_min -31
_diffrn_reflns_limit_k_max 8
_diffrn_reflns_limit_k_min -7
_diffrn_reflns_limit_l_max 15
_diffrn_reflns_limit_l_min -15
_diffrn_reflns_number 14442
_diffrn_reflns_theta_full 28.77
_diffrn_reflns_theta_max 28.77
_diffrn_reflns_theta_min 1.78
_exptl_absorpt_coefficient_mu 0.390
_exptl_absorpt_correction_T_max 0.9621
_exptl_absorpt_correction_T_min 0.8854
_exptl_absorpt_correction_type multi-scan
_exptl_absorpt_process_details sadabs
_exptl_crystal_colour colorless
_exptl_crystal_density_diffrn 1.371
_exptl_crystal_density_method 'not measured'
_exptl_crystal_description needle
_exptl_crystal_F_000 672
_exptl_crystal_size_max 0.32
_exptl_crystal_size_mid 0.14
_exptl_crystal_size_min 0.10
_refine_diff_density_max 0.305
_refine_diff_density_min -0.270
_refine_diff_density_rms 0.052
_refine_ls_abs_structure_details 'Flack H D (1983), Acta Cryst. A39, 876-881'
_refine_ls_abs_structure_Flack 0.00(5)
_refine_ls_extinction_method none
_refine_ls_goodness_of_fit_ref 1.037
_refine_ls_hydrogen_treatment mixed
_refine_ls_matrix_type full
_refine_ls_number_parameters 185
_refine_ls_number_reflns 3952
_refine_ls_number_restraints 2
_refine_ls_restrained_S_all 1.037
_refine_ls_R_factor_all 0.0406
_refine_ls_R_factor_gt 0.0318
_refine_ls_shift/su_max 0.001
_refine_ls_shift/su_mean 0.000
_refine_ls_structure_factor_coef Fsqd
_refine_ls_weighting_details 'calc w=1/[\s^2^(Fo^2^)+(0.0354P)^2^+0.4808P] where P=(Fo^2^+2Fc^2^)/3'
_refine_ls_weighting_scheme calc
_refine_ls_wR_factor_gt 0.0686
_refine_ls_wR_factor_ref 0.0724
_reflns_number_gt 3513
_reflns_number_total 3952
_reflns_threshold_expression >2sigma(I)
_cod_data_source_file ol202276h_si_002.cif
_cod_data_source_block Cheng-3
_cod_depositor_comments
;
The following automatic conversions were performed:

'_symmetry_cell_setting' value 'Monoclinic' changed to 'monoclinic'
according to /home/saulius/struct/CIF-dictionaries/cif_core.dic
dictionary named 'cif_core.dic' version 2.4.1 from 2010-06-29.

Automatic conversion script
Id: cif_fix_values 1715 2011-07-08 13:25:40Z adriana 
;
_cod_original_sg_symbol_H-M C2
_cod_database_code 1502506

loop_
_symmetry_equiv_pos_as_xyz
'x, y, z'
'-x, y, -z'
'x+1/2, y+1/2, z'
'-x+1/2, y+1/2, -z'

loop_
_atom_site_label
_atom_site_type_symbol
_atom_site_fract_x
_atom_site_fract_y
_atom_site_fract_z
_atom_site_U_iso_or_equiv
_atom_site_adp_type
_atom_site_occupancy
_atom_site_symmetry_multiplicity
_atom_site_calc_flag
_atom_site_refinement_flags
_atom_site_disorder_assembly
_atom_site_disorder_group
S1 S 0.682362(19) 0.82001(8) 0.05847(4) 0.01662(10) Uani 1 1 d . A .
O1 O 0.66724(6) 1.0444(3) 0.01164(12) 0.0269(3) Uani 1 1 d . . .
O2 O 0.67946(6) 0.6387(3) -0.02692(12) 0.0247(3) Uani 1 1 d . . .
O3 O 0.83277(6) 0.2272(3) 0.33330(14) 0.0253(3) Uani 1 1 d . . .
N1 N 0.72236(6) 0.5697(3) 0.30681(13) 0.0123(3) Uani 1 1 d . . .
H1A H 0.7326(10) 0.452(4) 0.354(2) 0.019(6) Uiso 1 1 d . . .
H1B H 0.7267(9) 0.688(4) 0.360(2) 0.016(6) Uiso 1 1 d . . .
C1 C 0.5160(2) 0.6407(4) 0.2450(4) 0.0208(10) Uani 0.530(3) 1 d PG A 1
H1 H 0.5275 0.7913 0.2676 0.025 Uiso 0.530(3) 1 calc PR A 1
C2 C 0.45842(18) 0.5944(5) 0.1844(4) 0.0237(11) Uani 0.530(3) 1 d PG A 1
H2 H 0.4306 0.7133 0.1656 0.028 Uiso 0.530(3) 1 calc PR A 1
C3 C 0.44154(11) 0.3741(7) 0.1514(3) 0.0240(7) Uani 0.530(3) 1 d PG A 1
H3 H 0.4022 0.3424 0.1100 0.029 Uiso 0.530(3) 1 calc PR A 1
C4 C 0.48218(12) 0.2001(5) 0.1789(3) 0.0277(7) Uani 0.530(3) 1 d PG A 1
H4 H 0.4706 0.0495 0.1563 0.033 Uiso 0.530(3) 1 calc PR A 1
C5 C 0.53971(11) 0.2464(5) 0.2395(3) 0.0235(7) Uani 0.530(3) 1 d PG A 1
H5 H 0.5675 0.1275 0.2583 0.028 Uiso 0.530(3) 1 calc PR A 1
C6 C 0.55660(14) 0.4667(6) 0.2725(3) 0.0148(5) Uani 0.530(3) 1 d PGD A 1
C1B C 0.5133(2) 0.5823(6) 0.2739(4) 0.0208(10) Uani 0.470(3) 1 d PG A 2
H1BA H 0.5216 0.7041 0.3298 0.025 Uiso 0.470(3) 1 calc PR A 2
C2B C 0.4558(2) 0.5349(7) 0.2135(4) 0.0237(11) Uani 0.470(3) 1 d PG A 2
H2B H 0.4248 0.6243 0.2282 0.028 Uiso 0.470(3) 1 calc PR A 2
C3B C 0.44379(12) 0.3568(8) 0.1318(4) 0.0240(7) Uani 0.470(3) 1 d PG A 2
H3B H 0.4045 0.3244 0.0905 0.029 Uiso 0.470(3) 1 calc PR A 2
C4B C 0.48924(14) 0.2260(6) 0.1104(3) 0.0277(7) Uani 0.470(3) 1 d PG A 2
H4B H 0.4810 0.1042 0.0545 0.033 Uiso 0.470(3) 1 calc PR A 2
C5B C 0.54674(12) 0.2734(6) 0.1708(3) 0.0235(7) Uani 0.470(3) 1 d PG A 2
H5B H 0.5778 0.1840 0.1561 0.028 Uiso 0.470(3) 1 calc PR A 2
C6B C 0.55878(16) 0.4515(7) 0.2525(3) 0.0148(5) Uani 0.470(3) 1 d PGD A 2
C7 C 0.62145(7) 0.5093(3) 0.32717(17) 0.0181(4) Uani 1 1 d D . .
H7AA H 0.6373 0.3807 0.3807 0.022 Uiso 0.530(3) 1 calc PR A 1
H7AB H 0.6252 0.6458 0.3787 0.022 Uiso 0.530(3) 1 calc PR A 1
H7BC H 0.6210 0.6493 0.3744 0.022 Uiso 0.470(3) 1 calc PR A 2
H7BD H 0.6371 0.3853 0.3842 0.022 Uiso 0.470(3) 1 calc PR A 2
C8 C 0.65953(7) 0.5413(4) 0.23633(15) 0.0140(3) Uani 1 1 d . A .
H8 H 0.6562 0.4053 0.1831 0.017 Uiso 1 1 calc R . .
C9 C 0.63855(7) 0.7502(3) 0.15857(16) 0.0150(4) Uani 1 1 d . . .
H9A H 0.6378 0.8803 0.2128 0.018 Uiso 1 1 calc R A .
H9B H 0.5980 0.7238 0.1109 0.018 Uiso 1 1 calc R . .
C10 C 0.75250(7) 0.8249(4) 0.15773(15) 0.0164(3) Uani 1 1 d . . .
H10A H 0.7822 0.8478 0.1103 0.020 Uiso 1 1 calc R A .
H10B H 0.7551 0.9536 0.2143 0.020 Uiso 1 1 calc R . .
C11 C 0.76605(7) 0.6059(3) 0.23069(16) 0.0139(4) Uani 1 1 d . A .
H11 H 0.7644 0.4757 0.1741 0.017 Uiso 1 1 calc R . .
C12 C 0.82792(8) 0.6275(3) 0.31167(17) 0.0181(4) Uani 1 1 d . . .
H12A H 0.8529 0.7031 0.2649 0.022 Uiso 1 1 calc R A .
H12B H 0.8265 0.7263 0.3811 0.022 Uiso 1 1 calc R . .
C13 C 0.85650(8) 0.4074(4) 0.36024(18) 0.0191(4) Uani 1 1 d . A .
C14 C 0.91724(8) 0.4300(4) 0.4409(2) 0.0319(5) Uani 1 1 d . . .
H14A H 0.9346 0.2799 0.4589 0.048 Uiso 1 1 calc R A .
H14B H 0.9152 0.5045 0.5167 0.048 Uiso 1 1 calc R . .
H14C H 0.9414 0.5202 0.3997 0.048 Uiso 1 1 calc R . .
Cl1 Cl 0.709324(19) 0.04725(8) 0.41040(4) 0.01836(10) Uani 1 1 d . . .

loop_
_atom_site_aniso_label
_atom_site_aniso_U_11
_atom_site_aniso_U_22
_atom_site_aniso_U_33
_atom_site_aniso_U_23
_atom_site_aniso_U_13
_atom_site_aniso_U_12
S1 0.0154(2) 0.0213(2) 0.0131(2) 0.0041(2) 0.00334(15) 0.00484(19)
O1 0.0243(7) 0.0295(8) 0.0275(7) 0.0176(8) 0.0071(6) 0.0096(7)
O2 0.0237(7) 0.0365(9) 0.0137(7) -0.0065(6) 0.0040(5) 0.0040(6)
O3 0.0236(7) 0.0240(8) 0.0290(8) 0.0039(6) 0.0078(6) 0.0034(6)
N1 0.0110(6) 0.0141(8) 0.0113(7) 0.0005(7) 0.0016(5) 0.0015(6)
C1 0.0174(11) 0.024(2) 0.019(2) -0.0026(19) 0.0021(14) 0.0016(15)
C2 0.0171(10) 0.037(3) 0.017(2) 0.0046(19) 0.0044(13) 0.0075(16)
C3 0.0145(9) 0.0337(15) 0.0232(15) 0.0011(12) 0.0038(9) -0.0060(9)
C4 0.0265(14) 0.0236(15) 0.033(2) -0.0082(17) 0.0061(15) -0.0071(12)
C5 0.0188(12) 0.0179(15) 0.035(2) -0.0015(15) 0.0088(14) 0.0029(11)
C6 0.0117(9) 0.0199(10) 0.0143(13) 0.0010(9) 0.0063(9) -0.0009(8)
C1B 0.0174(11) 0.024(2) 0.019(2) -0.0026(19) 0.0021(14) 0.0016(15)
C2B 0.0171(10) 0.037(3) 0.017(2) 0.0046(19) 0.0044(13) 0.0075(16)
C3B 0.0145(9) 0.0337(15) 0.0232(15) 0.0011(12) 0.0038(9) -0.0060(9)
C4B 0.0265(14) 0.0236(15) 0.033(2) -0.0082(17) 0.0061(15) -0.0071(12)
C5B 0.0188(12) 0.0179(15) 0.035(2) -0.0015(15) 0.0088(14) 0.0029(11)
C6B 0.0117(9) 0.0199(10) 0.0143(13) 0.0010(9) 0.0063(9) -0.0009(8)
C7 0.0119(8) 0.0228(11) 0.0191(9) 0.0044(8) 0.0031(7) -0.0002(7)
C8 0.0105(7) 0.0166(8) 0.0134(8) -0.0021(8) 0.0004(6) 0.0003(7)
C9 0.0118(8) 0.0191(10) 0.0139(8) 0.0009(7) 0.0029(6) 0.0030(7)
C10 0.0134(7) 0.0196(9) 0.0164(8) 0.0035(8) 0.0041(6) -0.0004(8)
C11 0.0117(7) 0.0170(10) 0.0138(8) 0.0010(7) 0.0044(6) 0.0007(6)
C12 0.0113(8) 0.0236(10) 0.0189(9) 0.0035(8) 0.0027(7) -0.0007(7)
C13 0.0136(9) 0.0261(11) 0.0195(10) 0.0059(8) 0.0078(8) 0.0036(8)
C14 0.0140(9) 0.0420(13) 0.0369(13) 0.0142(11) 0.0008(9) 0.0028(9)
Cl1 0.0215(2) 0.0170(2) 0.0158(2) -0.00197(19) 0.00307(15) 0.00152(19)

loop_
_atom_type_symbol
_atom_type_description
_atom_type_scat_dispersion_real
_atom_type_scat_dispersion_imag
_atom_type_scat_source
C C 0.0033 0.0016 'International Tables Vol C Tables 4.2.6.8 and 6.1.1.4'
H H 0.0000 0.0000 'International Tables Vol C Tables 4.2.6.8 and 6.1.1.4'
N N 0.0061 0.0033 'International Tables Vol C Tables 4.2.6.8 and 6.1.1.4'
O O 0.0106 0.0060 'International Tables Vol C Tables 4.2.6.8 and 6.1.1.4'
S S 0.1246 0.1234 'International Tables Vol C Tables 4.2.6.8 and 6.1.1.4'
Cl Cl 0.1484 0.1585 'International Tables Vol C Tables 4.2.6.8 and 6.1.1.4'

loop_
_geom_angle_atom_site_label_1
_geom_angle_atom_site_label_2
_geom_angle_atom_site_label_3
_geom_angle
O2 S1 O1 118.13(9)
O2 S1 C10 109.18(9)
O1 S1 C10 109.29(10)
O2 S1 C9 108.77(9)
O1 S1 C9 108.90(8)
C10 S1 C9 101.24(8)
C8 N1 C11 115.26(12)
C8 N1 H1A 109.0(15)
C11 N1 H1A 109.6(14)
C8 N1 H1B 112.0(13)
C11 N1 H1B 106.5(14)
H1A N1 H1B 103.9(18)
C2 C1 C6 120.0
C2 C1 H1 120.0
C6 C1 H1 120.0
C1 C2 C3 120.0
C1 C2 H2 120.0
C3 C2 H2 120.0
C2 C3 C4 120.0
C2 C3 H3 120.0
C4 C3 H3 120.0
C5 C4 C3 120.0
C5 C4 H4 120.0
C3 C4 H4 120.0
C4 C5 C6 120.0
C4 C5 H5 120.0
C6 C5 H5 120.0
C5 C6 C1 120.0
C5 C6 C7 117.3(2)
C1 C6 C7 122.4(2)
C2B C1B C6B 120.0
C2B C1B H1BA 120.0
C6B C1B H1BA 120.0
C1B C2B C3B 120.0
C1B C2B H2B 120.0
C3B C2B H2B 120.0
C2B C3B C4B 120.0
C2B C3B H3B 120.0
C4B C3B H3B 120.0
C5B C4B C3B 120.0
C5B C4B H4B 120.0
C3B C4B H4B 120.0
C6B C5B C4B 120.0
C6B C5B H5B 120.0
C4B C5B H5B 120.0
C5B C6B C1B 120.0
C5B C6B C7 123.1(3)
C1B C6B C7 116.8(3)
C6 C7 C8 115.93(18)
C8 C7 C6B 107.00(19)
C6 C7 H7AA 108.3
C8 C7 H7AA 108.3
C6B C7 H7AA 109.4
C6 C7 H7AB 108.3
C8 C7 H7AB 108.3
C6B C7 H7AB 116.2
H7AA C7 H7AB 107.4
C6 C7 H7BC 102.6
C8 C7 H7BC 110.3
C6B C7 H7BC 110.3
H7AA C7 H7BC 111.3
C6 C7 H7BD 108.7
C8 C7 H7BD 110.3
C6B C7 H7BD 110.3
H7AB C7 H7BD 104.7
H7BC C7 H7BD 108.6
N1 C8 C9 110.68(15)
N1 C8 C7 108.26(13)
C9 C8 C7 109.21(14)
N1 C8 H8 109.6
C9 C8 H8 109.6
C7 C8 H8 109.6
C8 C9 S1 113.92(12)
C8 C9 H9A 108.8
S1 C9 H9A 108.8
C8 C9 H9B 108.8
S1 C9 H9B 108.8
H9A C9 H9B 107.7
C11 C10 S1 111.92(13)
C11 C10 H10A 109.2
S1 C10 H10A 109.2
C11 C10 H10B 109.2
S1 C10 H10B 109.2
H10A C10 H10B 107.9
N1 C11 C12 110.40(14)
N1 C11 C10 110.42(14)
C12 C11 C10 107.34(14)
N1 C11 H11 109.6
C12 C11 H11 109.6
C10 C11 H11 109.6
C13 C12 C11 115.02(17)
C13 C12 H12A 108.5
C11 C12 H12A 108.5
C13 C12 H12B 108.5
C11 C12 H12B 108.5
H12A C12 H12B 107.5
O3 C13 C14 123.00(19)
O3 C13 C12 122.19(16)
C14 C13 C12 114.78(19)
C13 C14 H14A 109.5
C13 C14 H14B 109.5
H14A C14 H14B 109.5
C13 C14 H14C 109.5
H14A C14 H14C 109.5
H14B C14 H14C 109.5

loop_
_geom_bond_atom_site_label_1
_geom_bond_atom_site_label_2
_geom_bond_distance
S1 O2 1.4387(15)
S1 O1 1.4447(17)
S1 C10 1.7600(17)
S1 C9 1.7612(19)
O3 C13 1.210(2)
N1 C8 1.511(2)
N1 C11 1.512(2)
N1 H1A 0.87(2)
N1 H1B 0.92(2)
C1 C2 1.3900
C1 C6 1.3900
C1 H1 0.9500
C2 C3 1.3900
C2 H2 0.9500
C3 C4 1.3900
C3 H3 0.9500
C4 C5 1.3900
C4 H4 0.9500
C5 C6 1.3900
C5 H5 0.9500
C6 C7 1.524(3)
C1B C2B 1.3900
C1B C6B 1.3900
C1B H1BA 0.9500
C2B C3B 1.3900
C2B H2B 0.9500
C3B C4B 1.3900
C3B H3B 0.9500
C4B C5B 1.3900
C4B H4B 0.9500
C5B C6B 1.3900
C5B H5B 0.9500
C6B C7 1.552(4)
C7 C8 1.535(2)
C7 H7AA 0.9900
C7 H7AB 0.9900
C7 H7BC 0.9900
C7 H7BD 0.9900
C8 C9 1.532(3)
C8 H8 1.0000
C9 H9A 0.9900
C9 H9B 0.9900
C10 C11 1.532(3)
C10 H10A 0.9900
C10 H10B 0.9900
C11 C12 1.528(2)
C11 H11 1.0000
C12 C13 1.510(3)
C12 H12A 0.9900
C12 H12B 0.9900
C13 C14 1.506(3)
C14 H14A 0.9800
C14 H14B 0.9800
C14 H14C 0.9800

loop_
_geom_hbond_atom_site_label_D
_geom_hbond_atom_site_label_H
_geom_hbond_atom_site_label_A
_geom_hbond_distance_DH
_geom_hbond_distance_HA
_geom_hbond_distance_DA
_geom_hbond_angle_DHA
_geom_hbond_site_symmetry_A
N1 H1A O3 0.87(2) 2.77(2) 3.255(2) 116.6(17) .
N1 H1B Cl1 0.92(2) 2.27(2) 3.1092(18) 152.8(18) 1_565
N1 H1A Cl1 0.87(2) 2.76(2) 3.2308(15) 115.4(18) 4_656

loop_
_geom_torsion_atom_site_label_1
_geom_torsion_atom_site_label_2
_geom_torsion_atom_site_label_3
_geom_torsion_atom_site_label_4
_geom_torsion
C6 C1 C2 C3 0.0
C1 C2 C3 C4 0.0
C2 C3 C4 C5 0.0
C3 C4 C5 C6 0.0
C4 C5 C6 C1 0.0
C4 C5 C6 C7 -174.0(3)
C2 C1 C6 C5 0.0
C2 C1 C6 C7 173.7(3)
C6B C1B C2B C3B 0.0
C1B C2B C3B C4B 0.0
C2B C3B C4B C5B 0.0
C3B C4B C5B C6B 0.0
C4B C5B C6B C1B 0.0
C4B C5B C6B C7 177.5(3)
C2B C1B C6B C5B 0.0
C2B C1B C6B C7 -177.7(3)
C5 C6 C7 C8 83.5(3)
C1 C6 C7 C8 -90.4(3)
C5 C6 C7 C6B 59.9(15)
C1 C6 C7 C6B -113.9(16)
C5B C6B C7 C6 -147.0(17)
C1B C6B C7 C6 30.6(15)
C5B C6B C7 C8 55.1(3)
C1B C6B C7 C8 -127.3(2)
C11 N1 C8 C9 -59.71(19)
C11 N1 C8 C7 -179.38(16)
C6 C7 C8 N1 -177.2(2)
C6B C7 C8 N1 -173.2(2)
C6 C7 C8 C9 62.2(2)
C6B C7 C8 C9 66.2(2)
N1 C8 C9 S1 56.01(17)
C7 C8 C9 S1 175.10(12)
O2 S1 C9 C8 63.33(14)
O1 S1 C9 C8 -166.68(13)
C10 S1 C9 C8 -51.59(15)
O2 S1 C10 C11 -61.35(15)
O1 S1 C10 C11 168.07(13)
C9 S1 C10 C11 53.27(15)
C8 N1 C11 C12 -178.88(16)
C8 N1 C11 C10 62.6(2)
S1 C10 C11 N1 -60.48(17)
S1 C10 C11 C12 179.13(12)
N1 C11 C12 C13 78.1(2)
C10 C11 C12 C13 -161.45(16)
C11 C12 C13 O3 2.5(3)
C11 C12 C13 C14 -179.45(17)
